data_2103931
loop_
_publ_author_name
'Gardon, Manuel'
'Pinheiro, Carlos B.'
'Chapuis, Gervais'

_publ_section_title
;
 Structural phases of hexamethylenetetramine--pimelic acid (1/1): a
 unified description based on a stacking model
;
_journal_issue 4
_journal_name_full 'Acta Crystallographica Section B'
_journal_page_first 527
_journal_page_last 536
_journal_paper_doi 10.1107/S0108768103011297
_journal_volume 59
_journal_year 2003
_chemical_formula_sum 'C13 H24 N4 O4'
_chemical_formula_weight 300.36
_chemical_name_systematic
;
 ?
;
_space_group_IT_number 63
_symmetry_cell_setting orthorhombic
_symmetry_space_group_name_Hall '-B 2b 2'
_symmetry_space_group_name_H-M 'B m m b'
_atom_sites_solution_hydrogens geom
_atom_sites_solution_primary direct
_atom_sites_solution_secondary difmap
_audit_creation_method SHELXL-97
_cell_angle_alpha 90.00
_cell_angle_beta 90.00
_cell_angle_gamma 90.00
_cell_formula_units_Z 4
_cell_length_a 9.3962(19)
_cell_length_b 22.981(5)
_cell_length_c 7.3338(15)
_cell_measurement_reflns_used 3043
_cell_measurement_temperature 324.0(10)
_cell_measurement_theta_max 25.00
_cell_measurement_theta_min 3.52
_cell_volume 1583.6(6)
_computing_data_collection 'Expose - Oxford-CCD'
_computing_structure_refinement 'SHELXL-97 (Sheldrick, 1997)'
_computing_structure_solution 'SHELXS-97 (Sheldrick, 1990)'
_diffrn_ambient_temperature 324.0(10)
_diffrn_measured_fraction_theta_full 0.977
_diffrn_measured_fraction_theta_max 0.977
_diffrn_measurement_device_type Oxford-CCD
_diffrn_measurement_method Oscillation
_diffrn_radiation_monochromator graphite
_diffrn_radiation_source 'fine-focus sealed tube'
_diffrn_radiation_type MoK\a
_diffrn_radiation_wavelength 0.71073
_diffrn_reflns_av_R_equivalents 0.1178
_diffrn_reflns_av_sigmaI/netI 0.1228
_diffrn_reflns_limit_h_max 11
_diffrn_reflns_limit_h_min -11
_diffrn_reflns_limit_k_max 27
_diffrn_reflns_limit_k_min -20
_diffrn_reflns_limit_l_max 7
_diffrn_reflns_limit_l_min -8
_diffrn_reflns_number 3043
_diffrn_reflns_theta_full 24.99
_diffrn_reflns_theta_max 24.99
_diffrn_reflns_theta_min 3.52
_exptl_absorpt_coefficient_mu 0.094
_exptl_absorpt_correction_T_max 1.000
_exptl_absorpt_correction_T_min 1.000
_exptl_absorpt_correction_type none
_exptl_crystal_colour colourless
_exptl_crystal_density_diffrn 1.260
_exptl_crystal_density_method 'not measured'
_exptl_crystal_description Platelets
_exptl_crystal_F_000 648
_exptl_crystal_size_max 0.40
_exptl_crystal_size_mid 0.40
_exptl_crystal_size_min 0.10
_refine_diff_density_max 0.088
_refine_diff_density_min -0.072
_refine_ls_extinction_coef 0.0018(10)
_refine_ls_extinction_expression Fc^*^=kFc[1+0.001xFc^2^\l^3^/sin(2\q)]^-1/4^
_refine_ls_extinction_method SHELXL
_refine_ls_goodness_of_fit_ref 0.707
_refine_ls_hydrogen_treatment mixed
_refine_ls_matrix_type full
_refine_ls_number_parameters 86
_refine_ls_number_reflns 749
_refine_ls_number_restraints 1
_refine_ls_restrained_S_all 0.706
_refine_ls_R_factor_all 0.1939
_refine_ls_R_factor_gt 0.0468
_refine_ls_shift/su_max 0.001
_refine_ls_shift/su_mean 0.000
_refine_ls_structure_factor_coef Fsqd
_refine_ls_weighting_details 'calc w=1/[\s^2^(Fo^2^)+(0.0192P)^2^+0.0000P] where P=(Fo^2^+2Fc^2^)/3'
_refine_ls_weighting_scheme calc
_refine_ls_wR_factor_gt 0.0647
_refine_ls_wR_factor_ref 0.0869
_reflns_number_gt 203
_reflns_number_total 749
_reflns_threshold_expression >2sigma(I)
_cod_data_source_file na5003.cif
_cod_data_source_block PhaseI
_cod_depositor_comments
;
The following automatic conversions were performed:
'_exptl_absorpt_correction_type' value 'None' changed to 'none' according
to '/home/saulius/struct/CIF-dictionaries/cif_core.dic' dictionary named
'cif_core.dic' version 2.4.1 from 2010-06-29.

Automatic conversion script
Id: cif_fix_enum 1527 2010-12-29 10:47:43Z saulius 

The following automatic conversions were performed:

'_exptl_absorpt_correction_type' value 'None' changed to 'none'
according to /home/saulius/struct/CIF-dictionaries/cif_core.dic
dictionary named 'cif_core.dic' version 2.4.1 from 2010-06-29.

Automatic conversion script
Id: cif_fix_values 1715 2011-07-08 13:25:40Z adriana 
;
_cod_original_sg_symbol_H-M Bmmb
_cod_database_code 2103931
_cod_database_fobs_code 2103931

loop_
_symmetry_equiv_pos_as_xyz
'x, y, z'
'-x, y+1/2, -z'
'-x, -y+1/2, z'
'x, -y, -z'
'x+1/2, y, z+1/2'
'-x+1/2, y+1/2, -z+1/2'
'-x+1/2, -y+1/2, z+1/2'
'x+1/2, -y, -z+1/2'
'-x, -y, -z'
'x, -y-1/2, z'
'x, y-1/2, -z'
'-x, y, z'
'-x+1/2, -y, -z+1/2'
'x+1/2, -y-1/2, z+1/2'
'x+1/2, y-1/2, -z+1/2'
'-x+1/2, y, z+1/2'

loop_
_atom_site_label
_atom_site_fract_x
_atom_site_fract_y
_atom_site_fract_z
_atom_site_U_iso_or_equiv
_atom_site_adp_type
_atom_site_calc_flag
_atom_site_refinement_flags
_atom_site_occupancy
_atom_site_type_symbol
C1 0.5000 0.4033(4) 1.0876(12) 0.113(2) Uani d S 1 C
C2 0.4218(7) 0.4438(5) 1.2128(14) 0.142(3) Uani d P 0.50 C
H2b 0.3818 0.4749 1.1396 0.170 Uiso calc PR 0.50 H
H2a 0.3428 0.4226 1.2659 0.170 Uiso calc PR 0.50 H
C3 0.5000 0.4692(3) 1.3557(12) 0.160(3) Uani d S 1 C
H3b 0.5674 0.4958 1.3007 0.192 Uiso calc PR 0.50 H
H3a 0.5553 0.4383 1.4118 0.192 Uiso calc PR 0.50 H
C4 0.4303(9) 0.5000 1.5000 0.167(6) Uani d SP 0.50 C
H4a 0.3684 0.5281 1.4411 0.200 Uiso calc PR 0.25 H
H4b 0.3684 0.4719 1.5589 0.200 Uiso calc PR 0.25 H
O1 0.4135(9) 0.3945(5) 0.9431(10) 0.156(4) Uani d P 0.50 O
HO1 0.4716 0.3689 0.9213 0.235 Uiso calc PR 0.50 H
O2a 0.605(4) 0.396(3) 1.072(7) 0.16(2) Uani d P 0.21(3) O
O2b 0.571(3) 0.3633(14) 1.135(4) 0.188(13) Uani d P 0.29(3) O
N2 0.3707(3) 0.2500 0.5046(6) 0.0959(14) Uani d S 1 N
N1 0.5000 0.30261(16) 0.7375(5) 0.0910(12) Uani d S 1 N
Ca 0.5000 0.2500 0.8448(8) 0.086(2) Uani d S 1 C
H9a 0.5833 0.2500 0.9228 0.103 Uiso calc SPR 0.50 H
H9b 0.4167 0.2500 0.9228 0.103 Uiso calc SPR 0.50 H
Cb 0.3733(2) 0.30062(17) 0.6157(5) 0.1059(12) Uani d . 1 C
H7a 0.2877 0.3017 0.6896 0.127 Uiso calc R 1 H
H7b 0.3732 0.3348 0.5381 0.127 Uiso calc R 1 H
Cc 0.5000 0.2500 0.3894(8) 0.118(2) Uani d S 1 C
H8a 0.5000 0.2842 0.3118 0.141 Uiso calc SPR 0.50 H
H8b 0.5000 0.2158 0.3118 0.141 Uiso calc SPR 0.50 H

loop_
_atom_site_aniso_label
_atom_site_aniso_U_11
_atom_site_aniso_U_22
_atom_site_aniso_U_33
_atom_site_aniso_U_12
_atom_site_aniso_U_13
_atom_site_aniso_U_23
C1 0.115(6) 0.102(7) 0.122(8) 0.000 0.000 -0.030(5)
C2 0.143(5) 0.130(9) 0.153(11) 0.006(5) -0.027(6) -0.012(7)
C3 0.178(6) 0.127(7) 0.175(10) 0.000 0.000 -0.017(6)
C4 0.161(8) 0.173(16) 0.167(17) 0.000 0.000 -0.087(13)
O1 0.152(5) 0.174(8) 0.143(9) 0.039(4) -0.035(5) -0.042(7)
O2a 0.106(13) 0.18(4) 0.19(4) 0.109(17) -0.059(16) -0.08(3)
O2b 0.23(3) 0.120(14) 0.21(2) 0.096(10) -0.059(11) 0.013(12)
N2 0.0641(18) 0.146(5) 0.077(3) 0.000 -0.0107(18) 0.000
N1 0.0852(19) 0.101(3) 0.087(3) 0.000 0.000 0.003(2)
Ca 0.070(3) 0.130(7) 0.058(5) 0.000 0.000 0.000
Cb 0.0771(15) 0.147(4) 0.094(3) 0.030(2) -0.0041(16) 0.010(2)
Cc 0.087(3) 0.204(8) 0.062(5) 0.000 0.000 0.000

loop_
_atom_type_symbol
_atom_type_description
_atom_type_scat_dispersion_real
_atom_type_scat_dispersion_imag
_atom_type_scat_source
C C 0.0033 0.0016 'International Tables Vol C Tables 4.2.6.8 and 6.1.1.4'
H H 0.0000 0.0000 'International Tables Vol C Tables 4.2.6.8 and 6.1.1.4'
N N 0.0061 0.0033 'International Tables Vol C Tables 4.2.6.8 and 6.1.1.4'
O O 0.0106 0.0060 'International Tables Vol C Tables 4.2.6.8 and 6.1.1.4'

loop_
_geom_angle_atom_site_label_1
_geom_angle_atom_site_label_2
_geom_angle_atom_site_label_3
_geom_angle_site_symmetry_1
_geom_angle_site_symmetry_3
_geom_angle
O2a C1 O2a 12_655 . 156(4)
O2a C1 O2b 12_655 . 117(6)
O2a C1 O2b . . 50(4)
O2b C1 O2b 12_655 . 68(3)
O2a C1 O1 12_655 . 45(3)
O2a C1 O1 . . 118(2)
O2b C1 O1 12_655 . 77.1(16)
O2b C1 O1 . . 116.9(16)
O1 C1 O1 12_655 . 74.0(9)
O2a C1 C2 12_655 . 72.2(17)
O2a C1 C2 . . 130.9(17)
O2b C1 C2 12_655 . 91.5(16)
O2b C1 C2 . . 125.2(19)
O1 C1 C2 12_655 . 150.2(11)
O1 C1 C2 . . 106.1(5)
C2 C1 C2 12_655 . 58.7(6)
C3 C2 C1 . . 117.2(5)
C2 C3 C4 . . 121.1(5)
C3 C4 C3 4_568 . 125.6(8)
O2a O1 C1 12_655 . 48(2)
O2a O1 O2b 12_655 12_655 33(4)
C1 O1 O2b . 12_655 46.9(8)
O2a O1 O1 12_655 12_655 100(3)
C1 O1 O1 . 12_655 53.0(5)
O2b O1 O1 12_655 12_655 84.7(9)
O1 O2a O2b 12_655 . 114(5)
O1 O2a C1 12_655 . 87(2)
O2b O2a C1 . . 75(5)
O1 O2a C2 12_655 12_655 131(6)
O2b O2a C2 . 12_655 101(5)
C1 O2a C2 . 12_655 69.0(14)
O2a O2b C1 . . 55(2)
O2a O2b O2b . 12_655 110(2)
C1 O2b O2b . 12_655 55.8(17)
O2a O2b O1 . 12_655 34(2)
C1 O2b O1 . 12_655 56.0(13)
O2b O2b O1 12_655 12_655 95.2(9)
Cb N2 Cb 10_565 . 110.0(5)
Cb N2 Cc . . 108.3(2)
Ca N1 Cb . . 107.5(3)
Cb N1 Cb . 12_655 106.2(4)
N1 Ca N1 10_565 . 113.9(6)
N2 Cb N1 . . 112.5(3)
N2 Cc N2 . 3_655 110.4(5)

loop_
_geom_bond_atom_site_label_1
_geom_bond_atom_site_label_2
_geom_bond_site_symmetry_2
_geom_bond_distance
C1 O2a . 1.01(3)
C1 O2b . 1.19(2)
C1 O1 . 1.351(8)
C1 C2 . 1.499(9)
C2 C3 . 1.407(8)
C3 C4 . 1.432(6)
O1 O2a 12_655 0.96(4)
O1 O2b 12_655 1.59(3)
O1 O1 12_655 1.626(16)
O2a O2b . 0.94(6)
O2a C2 12_655 1.53(3)
O2b O2b 12_655 1.34(5)
O2b O1 12_655 1.59(3)
N2 Cb . 1.420(4)
N2 Cc . 1.480(5)
N1 Ca . 1.442(4)
N1 Cb . 1.489(3)

loop_
_geom_hbond_atom_site_label_D
_geom_hbond_atom_site_label_H
_geom_hbond_atom_site_label_A
_geom_hbond_distance_DH
_geom_hbond_distance_HA
_geom_hbond_distance_DA
_geom_hbond_angle_DHA
O1 HO1 N1 0.82 2.05 2.720(10) 138.5
